data_4031873
loop_
_publ_author_name
'Zhang, Mingliang'
'Ruan, Wenqing'
'Zhang, Hui-Jun'
'Li, Weiwei'
'Wen, Ting-Bin'

_publ_section_title
;
 Synthesis of \a-Aminonaphthalenes via Copper-Catalyzed
 Aminobenzannulation of (o-Alkynyl)arylketones with Amines.
;
_journal_issue 4
_journal_name_full 'The Journal of organic chemistry'
_journal_page_first 1696
_journal_page_last 1703
_journal_paper_doi 10.1021/acs.joc.5b02340
_journal_volume 81
_journal_year 2016
_chemical_formula_moiety 'C22 H16 Cl N'
_chemical_formula_sum 'C22 H16 Cl N'
_chemical_formula_weight 329.81
_space_group_crystal_system triclinic
_space_group_IT_number 2
_space_group_name_Hall '-P 1'
_space_group_name_H-M_alt 'P -1'
_symmetry_space_group_name_Hall '-P 1'
_symmetry_space_group_name_H-M 'P -1'
_atom_sites_solution_hydrogens geom
_atom_sites_solution_primary direct
_audit_creation_date 2015-01-13
_audit_creation_method
;
Olex2 1.2
(compiled 2015.01.12 svn.r3133 for OlexSys, GUI svn.r4987)
;
_cell_angle_alpha 108.34
_cell_angle_beta 96.71
_cell_angle_gamma 98.43
_cell_formula_units_Z 4
_cell_length_a 4.961
_cell_length_b 16.810
_cell_length_c 21.337
_cell_measurement_temperature 183
_cell_volume 1645.397
_computing_molecular_graphics 'Olex2 (Dolomanov et al., 2009)'
_computing_publication_material 'Olex2 (Dolomanov et al., 2009)'
_computing_structure_refinement 'XL (Sheldrick, 2008)'
_computing_structure_solution 'ShelXT (Sheldrick, 2015)'
_diffrn_ambient_temperature 183
_diffrn_measured_fraction_theta_full 0.998
_diffrn_measured_fraction_theta_max 0.998
_diffrn_radiation_type MoK\a
_diffrn_radiation_wavelength 0.71073
_diffrn_reflns_av_R_equivalents 0.0349
_diffrn_reflns_av_unetI/netI 0.0352
_diffrn_reflns_laue_measured_fraction_full 0.998
_diffrn_reflns_laue_measured_fraction_max 0.998
_diffrn_reflns_limit_h_max 6
_diffrn_reflns_limit_h_min -6
_diffrn_reflns_limit_k_max 20
_diffrn_reflns_limit_k_min -20
_diffrn_reflns_limit_l_max 26
_diffrn_reflns_limit_l_min -26
_diffrn_reflns_number 23335
_diffrn_reflns_point_group_measured_fraction_full 0.998
_diffrn_reflns_point_group_measured_fraction_max 0.998
_diffrn_reflns_theta_full 25.242
_diffrn_reflns_theta_max 25.999
_diffrn_reflns_theta_min 3.064
_exptl_absorpt_coefficient_mu 0.234
_exptl_absorpt_correction_T_max 1.0000
_exptl_absorpt_correction_T_min 0.5881
_exptl_absorpt_correction_type multi-scan
_exptl_crystal_colour yellow
_exptl_crystal_colour_primary yellow
_exptl_crystal_density_diffrn 1.331
_exptl_crystal_description block
_exptl_crystal_F_000 688
_exptl_crystal_size_max 0.6
_exptl_crystal_size_mid 0.4
_exptl_crystal_size_min 0.2
_refine_diff_density_max 0.227
_refine_diff_density_min -0.355
_refine_diff_density_rms 0.058
_refine_ls_extinction_method none
_refine_ls_goodness_of_fit_ref 1.025
_refine_ls_hydrogen_treatment constr
_refine_ls_matrix_type full
_refine_ls_number_parameters 505
_refine_ls_number_reflns 6454
_refine_ls_number_restraints 0
_refine_ls_restrained_S_all 1.025
_refine_ls_R_factor_all 0.0668
_refine_ls_R_factor_gt 0.0429
_refine_ls_shift/su_max 0.001
_refine_ls_shift/su_mean 0.000
_refine_ls_structure_factor_coef Fsqd
_refine_ls_weighting_details 'w=1/[\s^2^(Fo^2^)+(0.1000P)^2^] where P=(Fo^2^+2Fc^2^)/3'
_refine_ls_weighting_scheme calc
_refine_ls_wR_factor_gt 0.1211
_refine_ls_wR_factor_ref 0.1572
_reflns_Friedel_coverage 0.000
_reflns_number_gt 4224
_reflns_number_total 6454
_reflns_threshold_expression 'I > 2\s(I)'
_cod_data_source_file jo5b02340_si_002.cif
_cod_data_source_block shelx
_cod_original_cell_volume 1645.4
_cod_database_code 4031873
_shelx_space_group_comment
;
The symmetry employed for this shelxl refinement is uniquely defined
by the following loop, which should always be used as a source of
symmetry information in preference to the above space-group names.
They are only intended as comments.
;
_olex2_refinement_description
;
1. Fixed Uiso
 At 1.2 times of:
  All C(H) groups, All C(H,H) groups, All N(H) groups
2. Others
 Fixed Sof: H114(0.5) H11A(0.5) H14(0.5) H14A(0.5) C16(0.5) H16(0.5) C15(0.5)
 H15(0.5) C13(0.5) H13(0.5) C12(0.5) H12(0.5) C13A(0.5) H13A(0.5) C12A(0.5)
 H12A(0.5) C16A(0.5) H16A(0.5) C15A(0.5) H15A(0.5) C116(0.5) H116(0.5)
 C115(0.5) H115(0.5) C112(0.5) H112(0.5) C113(0.5) H113(0.5) C124(0.5)
 H124(0.5) C123(0.5) H123(0.5) C126(0.5) H126(0.5) C125(0.5) H125(0.5)
3.a Aromatic/amide H refined with riding coordinates:
 N101(H101), N1(H1), C107(H107), C109(H109), C9(H9), C7(H7), C122(H122),
 C18(H18), C22(H22), C19(H19), C21(H21), C119(H119), C121(H121), C118(H118),
 C102(H102), C2(H2), C105(H105), C5(H5), C3(H3), C103(H103), C4(H4), C104(H104),
  C114(H114), C114(H11A), C14(H14), C14(H14A), C16(H16), C15(H15), C13(H13),
 C12(H12), C13A(H13A), C12A(H12A), C16A(H16A), C15A(H15A), C116(H116),
 C115(H115), C112(H112), C113(H113), C124(H124), C123(H123), C126(H126),
 C125(H125)
;
_shelx_shelxl_version_number 2014/7
_olex2_submission_special_instructions 'No special instructions were received'

loop_
_space_group_symop_operation_xyz
'x, y, z'
'-x, -y, -z'

loop_
_atom_site_label
_atom_site_type_symbol
_atom_site_fract_x
_atom_site_fract_y
_atom_site_fract_z
_atom_site_U_iso_or_equiv
_atom_site_adp_type
_atom_site_occupancy
_atom_site_site_symmetry_order
_atom_site_calc_flag
_atom_site_refinement_flags_posn
_atom_site_refinement_flags_occupancy
_atom_site_disorder_assembly
_atom_site_disorder_group
Cl1 Cl 0.56425(13) -0.39567(4) 0.04190(3) 0.0522(2) Uani 1 1 d . . . .
Cl10 Cl 1.41847(12) 0.89572(4) 0.45815(3) 0.0527(2) Uani 1 1 d . . . .
N101 N 0.7646(3) 0.57649(11) 0.25580(8) 0.0386(4) Uani 1 1 d . . . .
H101 H 0.7922 0.5691 0.2145 0.046 Uiso 1 1 calc R . . .
N1 N 0.4322(3) -0.07647(11) 0.24409(9) 0.0399(4) Uani 1 1 d . . . .
H1 H 0.5083 -0.0690 0.2854 0.048 Uiso 1 1 calc R . . .
C8 C 0.1715(4) 0.08069(13) 0.17372(10) 0.0339(4) Uani 1 1 d . . . .
C17 C 0.4644(4) -0.14942(13) 0.19444(10) 0.0328(5) Uani 1 1 d . . . .
C117 C 0.9191(4) 0.64935(13) 0.30534(10) 0.0328(4) Uani 1 1 d . . . .
C101 C 0.3266(4) 0.47514(13) 0.21406(10) 0.0332(5) Uani 1 1 d . . . .
C110 C 0.5679(4) 0.51296(13) 0.26462(10) 0.0336(5) Uani 1 1 d . . . .
C108 C 0.4162(4) 0.41935(13) 0.32624(10) 0.0339(5) Uani 1 1 d . . . .
C107 C 0.1828(4) 0.38240(13) 0.27773(10) 0.0369(5) Uani 1 1 d . . . .
H107 H 0.0520 0.3382 0.2823 0.044 Uiso 1 1 calc R . . .
C10 C 0.2900(4) -0.01330(13) 0.23491(10) 0.0346(5) Uani 1 1 d . . . .
C1 C 0.1376(4) 0.02487(12) 0.28573(9) 0.0331(5) Uani 1 1 d . . . .
C111 C 0.4724(4) 0.38906(13) 0.38393(10) 0.0349(5) Uani 1 1 d . . . .
C6 C 0.0028(4) 0.09123(12) 0.27854(10) 0.0347(5) Uani 1 1 d . . . .
C109 C 0.6082(4) 0.48559(13) 0.31858(10) 0.0357(5) Uani 1 1 d . . . .
H109 H 0.7693 0.5117 0.3518 0.043 Uiso 1 1 calc R . . .
C9 C 0.3044(4) 0.01451(13) 0.18132(10) 0.0345(5) Uani 1 1 d . . . .
H9 H 0.4068 -0.0115 0.1482 0.041 Uiso 1 1 calc R . . .
C7 C 0.0229(4) 0.11772(13) 0.22208(10) 0.0378(5) Uani 1 1 d . . . .
H7 H -0.0682 0.1620 0.2175 0.045 Uiso 1 1 calc R . . .
C120 C 1.2211(4) 0.80193(13) 0.39840(10) 0.0369(5) Uani 1 1 d . . . .
C122 C 0.8390(4) 0.68471(14) 0.36743(10) 0.0374(5) Uani 1 1 d . . . .
H122 H 0.6802 0.6561 0.3781 0.045 Uiso 1 1 calc R . . .
C11 C 0.1996(4) 0.11126(13) 0.11596(10) 0.0345(5) Uani 1 1 d . . . .
C18 C 0.6714(4) -0.19269(13) 0.20854(10) 0.0361(5) Uani 1 1 d . . . .
H18 H 0.7945 -0.1696 0.2503 0.043 Uiso 1 1 calc R . . .
C20 C 0.5212(4) -0.30202(13) 0.10127(10) 0.0377(5) Uani 1 1 d . . . .
C22 C 0.2869(4) -0.18481(14) 0.13280(10) 0.0382(5) Uani 1 1 d . . . .
H22 H 0.1443 -0.1565 0.1226 0.046 Uiso 1 1 calc R . . .
C19 C 0.6985(4) -0.26857(13) 0.16251(10) 0.0386(5) Uani 1 1 d . . . .
H19 H 0.8383 -0.2978 0.1727 0.046 Uiso 1 1 calc R . . .
C21 C 0.3145(4) -0.26037(14) 0.08629(11) 0.0389(5) Uani 1 1 d . . . .
H21 H 0.1928 -0.2836 0.0444 0.047 Uiso 1 1 calc R . . .
C119 C 1.3038(4) 0.76881(13) 0.33773(11) 0.0395(5) Uani 1 1 d . . . .
H119 H 1.4629 0.7981 0.3277 0.047 Uiso 1 1 calc R . . .
C121 C 0.9883(4) 0.76047(14) 0.41322(10) 0.0394(5) Uani 1 1 d . . . .
H121 H 0.9312 0.7842 0.4550 0.047 Uiso 1 1 calc R . . .
C106 C 0.1328(4) 0.40867(13) 0.22121(10) 0.0360(5) Uani 1 1 d . . . .
C118 C 1.1552(4) 0.69293(13) 0.29142(10) 0.0362(5) Uani 1 1 d . . . .
H118 H 1.2137 0.6700 0.2497 0.043 Uiso 1 1 calc R . . .
C102 C 0.2727(4) 0.50096(14) 0.15757(10) 0.0408(5) Uani 1 1 d . . . .
H102 H 0.4009 0.5451 0.1521 0.049 Uiso 1 1 calc R . . .
C2 C 0.1138(4) -0.00111(15) 0.34264(10) 0.0413(5) Uani 1 1 d . . . .
H2 H 0.2023 -0.0455 0.3482 0.050 Uiso 1 1 calc R . . .
C105 C -0.1083(4) 0.37093(14) 0.17171(11) 0.0438(5) Uani 1 1 d . . . .
H105 H -0.2398 0.3267 0.1761 0.053 Uiso 1 1 calc R . . .
C5 C -0.1502(5) 0.12905(14) 0.32820(11) 0.0448(5) Uani 1 1 d . . . .
H5 H -0.2412 0.1735 0.3239 0.054 Uiso 1 1 calc R . . .
C3 C -0.0361(5) 0.03754(15) 0.38926(11) 0.0456(6) Uani 1 1 d . . . .
H3 H -0.0498 0.0198 0.4271 0.055 Uiso 1 1 calc R . . .
C103 C 0.0377(5) 0.46294(15) 0.11072(11) 0.0463(6) Uani 1 1 d . . . .
H103 H 0.0037 0.4811 0.0731 0.056 Uiso 1 1 calc R . . .
C4 C -0.1691(5) 0.10261(16) 0.38215(11) 0.0487(6) Uani 1 1 d . . . .
H4 H -0.2729 0.1286 0.4149 0.058 Uiso 1 1 calc R . . .
C104 C -0.1537(5) 0.39733(16) 0.11790(11) 0.0503(6) Uani 1 1 d . . . .
H104 H -0.3157 0.3712 0.0850 0.060 Uiso 1 1 calc R . . .
C114 C 0.5715(5) 0.32961(17) 0.49132(13) 0.0493(6) Uani 1 1 d . . . .
H114 H 0.6049 0.3081 0.5271 0.059 Uiso 0.5 1 calc R P A 1
H11A H 0.6060 0.3133 0.5298 0.059 Uiso 0.5 1 calc R P B 2
C14 C 0.2517(4) 0.17070(17) 0.00866(13) 0.0512(6) Uani 1 1 d . . . .
H14 H 0.2716 0.1919 -0.0272 0.061 Uiso 0.5 1 calc R P C 1
H14A H 0.2656 0.1873 -0.0297 0.061 Uiso 0.5 1 calc R P D 2
C16 C 0.2222(9) 0.1939(3) 0.1226(2) 0.0412(10) Uani 0.5 1 d . P E 1
H16 H 0.2221 0.2337 0.1656 0.049 Uiso 0.5 1 calc R P E 1
C15 C 0.2456(9) 0.2237(3) 0.0698(3) 0.0450(11) Uani 0.5 1 d . P E 1
H15 H 0.2577 0.2830 0.0771 0.054 Uiso 0.5 1 calc R P E 1
C13 C 0.2273(9) 0.0808(3) -0.0019(2) 0.0461(11) Uani 0.5 1 d . P E 1
H13 H 0.2290 0.0418 -0.0451 0.055 Uiso 0.5 1 calc R P E 1
C12 C 0.2013(8) 0.0516(3) 0.0522(2) 0.0404(10) Uani 0.5 1 d . P E 1
H12 H 0.1849 -0.0075 0.0461 0.048 Uiso 0.5 1 calc R P E 1
C13A C 0.4549(9) 0.1378(4) 0.0331(2) 0.0537(13) Uani 0.5 1 d . P E 2
H13A H 0.6180 0.1354 0.0138 0.064 Uiso 0.5 1 calc R P E 2
C12A C 0.4292(9) 0.1074(3) 0.0861(2) 0.0489(12) Uani 0.5 1 d . P E 2
H12A H 0.5738 0.0836 0.1019 0.059 Uiso 0.5 1 calc R P E 2
C16A C -0.0064(9) 0.1510(3) 0.0923(2) 0.0420(10) Uani 0.5 1 d . P E 2
H16A H -0.1646 0.1573 0.1132 0.050 Uiso 0.5 1 calc R P E 2
C15A C 0.0208(11) 0.1803(3) 0.0398(3) 0.0517(12) Uani 0.5 1 d . P E 2
H15A H -0.1170 0.2070 0.0247 0.062 Uiso 0.5 1 calc R P E 2
C116 C 0.4048(8) 0.3049(3) 0.3766(2) 0.0409(10) Uani 0.5 1 d . P F 1
H116 H 0.3230 0.2648 0.3337 0.049 Uiso 0.5 1 calc R P F 1
C115 C 0.4524(9) 0.2765(3) 0.4302(3) 0.0466(11) Uani 0.5 1 d . P F 1
H115 H 0.3988 0.2173 0.4234 0.056 Uiso 0.5 1 calc R P F 1
C112 C 0.5987(8) 0.4482(3) 0.4484(2) 0.0386(9) Uani 0.5 1 d . P F 1
H112 H 0.6489 0.5072 0.4546 0.046 Uiso 0.5 1 calc R P F 1
C113 C 0.6491(9) 0.4193(3) 0.5029(2) 0.0472(11) Uani 0.5 1 d . P F 1
H113 H 0.7323 0.4582 0.5462 0.057 Uiso 0.5 1 calc R P F 1
C124 C 0.7855(10) 0.3615(4) 0.4674(3) 0.0547(13) Uani 0.5 1 d . P F 2
H124 H 0.9701 0.3632 0.4865 0.066 Uiso 0.5 1 calc R P F 2
C123 C 0.7349(9) 0.3918(3) 0.4146(2) 0.0483(12) Uani 0.5 1 d . P F 2
H123 H 0.8882 0.4155 0.3990 0.058 Uiso 0.5 1 calc R P F 2
C126 C 0.2508(9) 0.3496(3) 0.4078(2) 0.0410(10) Uani 0.5 1 d . P F 2
H126 H 0.0657 0.3436 0.3868 0.049 Uiso 0.5 1 calc R P F 2
C125 C 0.2988(10) 0.3201(3) 0.4603(2) 0.0487(12) Uani 0.5 1 d . P F 2
H125 H 0.1491 0.2937 0.4754 0.058 Uiso 0.5 1 calc R P F 2

loop_
_atom_site_aniso_label
_atom_site_aniso_U_11
_atom_site_aniso_U_22
_atom_site_aniso_U_33
_atom_site_aniso_U_23
_atom_site_aniso_U_13
_atom_site_aniso_U_12
Cl1 0.0752(4) 0.0407(3) 0.0426(3) 0.0126(3) 0.0111(3) 0.0193(3)
Cl10 0.0658(4) 0.0405(3) 0.0437(3) 0.0121(3) 0.0028(3) -0.0044(3)
N101 0.0434(10) 0.0410(10) 0.0303(9) 0.0129(8) 0.0074(8) 0.0023(8)
N1 0.0460(10) 0.0422(10) 0.0327(9) 0.0133(8) 0.0033(8) 0.0138(8)
C8 0.0335(10) 0.0319(11) 0.0349(11) 0.0105(9) 0.0061(8) 0.0043(8)
C17 0.0328(10) 0.0354(11) 0.0351(11) 0.0174(10) 0.0114(9) 0.0045(8)
C117 0.0324(10) 0.0367(11) 0.0330(11) 0.0163(9) 0.0043(8) 0.0088(8)
C101 0.0359(11) 0.0351(11) 0.0298(10) 0.0093(9) 0.0085(8) 0.0119(8)
C110 0.0352(11) 0.0339(11) 0.0344(11) 0.0122(9) 0.0103(9) 0.0099(8)
C108 0.0369(11) 0.0336(11) 0.0316(10) 0.0104(9) 0.0047(9) 0.0104(8)
C107 0.0376(11) 0.0299(11) 0.0402(12) 0.0087(9) 0.0044(9) 0.0064(8)
C10 0.0311(10) 0.0340(11) 0.0356(11) 0.0102(9) 0.0018(9) 0.0034(8)
C1 0.0321(10) 0.0328(11) 0.0282(10) 0.0056(9) 0.0025(8) -0.0002(8)
C111 0.0347(11) 0.0329(11) 0.0377(11) 0.0117(9) 0.0054(9) 0.0096(8)
C6 0.0361(11) 0.0293(10) 0.0329(11) 0.0041(9) 0.0074(9) 0.0018(8)
C109 0.0319(10) 0.0385(11) 0.0349(11) 0.0110(9) 0.0039(9) 0.0060(8)
C9 0.0347(11) 0.0372(11) 0.0322(11) 0.0108(9) 0.0082(8) 0.0083(8)
C7 0.0408(11) 0.0306(11) 0.0399(12) 0.0099(10) 0.0062(9) 0.0053(9)
C120 0.0420(12) 0.0357(11) 0.0350(11) 0.0166(10) 0.0017(9) 0.0070(9)
C122 0.0345(11) 0.0447(12) 0.0347(11) 0.0156(10) 0.0076(9) 0.0067(9)
C11 0.0335(10) 0.0333(11) 0.0383(12) 0.0154(10) 0.0068(9) 0.0039(8)
C18 0.0381(11) 0.0385(12) 0.0337(11) 0.0168(10) 0.0021(9) 0.0066(9)
C20 0.0453(12) 0.0349(11) 0.0378(12) 0.0173(10) 0.0130(9) 0.0071(9)
C22 0.0323(11) 0.0460(13) 0.0384(12) 0.0165(10) 0.0048(9) 0.0104(9)
C19 0.0439(12) 0.0385(12) 0.0402(12) 0.0218(10) 0.0060(10) 0.0109(9)
C21 0.0406(11) 0.0421(12) 0.0337(11) 0.0138(10) 0.0050(9) 0.0061(9)
C119 0.0409(11) 0.0386(12) 0.0437(12) 0.0217(10) 0.0100(10) 0.0028(9)
C121 0.0446(12) 0.0428(12) 0.0323(11) 0.0129(10) 0.0088(9) 0.0116(9)
C106 0.0381(11) 0.0314(11) 0.0336(11) 0.0046(9) 0.0019(9) 0.0098(8)
C118 0.0413(11) 0.0382(12) 0.0338(11) 0.0158(10) 0.0111(9) 0.0109(9)
C102 0.0467(12) 0.0456(13) 0.0342(12) 0.0142(10) 0.0099(10) 0.0179(10)
C2 0.0432(12) 0.0463(13) 0.0320(11) 0.0148(10) 0.0023(9) 0.0007(9)
C105 0.0450(12) 0.0384(12) 0.0392(12) 0.0051(10) -0.0020(10) 0.0061(9)
C5 0.0483(13) 0.0373(12) 0.0428(13) 0.0059(10) 0.0098(10) 0.0056(9)
C3 0.0470(13) 0.0540(14) 0.0310(11) 0.0120(11) 0.0070(10) 0.0004(11)
C103 0.0532(14) 0.0558(15) 0.0304(11) 0.0121(11) 0.0027(10) 0.0212(11)
C4 0.0517(14) 0.0514(14) 0.0359(12) 0.0048(11) 0.0173(10) 0.0027(11)
C104 0.0484(13) 0.0530(15) 0.0395(13) 0.0056(11) -0.0074(10) 0.0134(11)
C114 0.0541(14) 0.0625(16) 0.0539(15) 0.0390(14) 0.0208(12) 0.0293(12)
C14 0.0405(13) 0.0680(17) 0.0562(16) 0.0406(14) 0.0074(11) 0.0019(11)
C16 0.044(2) 0.036(2) 0.048(3) 0.017(2) 0.018(2) 0.0095(19)
C15 0.041(3) 0.040(3) 0.065(3) 0.029(3) 0.018(2) 0.012(2)
C13 0.048(3) 0.052(3) 0.036(2) 0.013(2) 0.009(2) 0.004(2)
C12 0.042(2) 0.034(2) 0.046(3) 0.017(2) 0.009(2) 0.0048(18)
C13A 0.035(2) 0.083(4) 0.053(3) 0.039(3) 0.012(2) 0.004(2)
C12A 0.036(2) 0.075(3) 0.050(3) 0.040(3) 0.009(2) 0.010(2)
C16A 0.040(2) 0.038(2) 0.049(3) 0.017(2) 0.007(2) 0.0073(19)
C15A 0.059(3) 0.051(3) 0.054(3) 0.026(3) 0.012(2) 0.018(2)
C116 0.034(2) 0.037(2) 0.051(3) 0.017(2) 0.002(2) 0.0045(18)
C115 0.038(2) 0.040(3) 0.067(3) 0.026(3) 0.010(2) 0.0058(19)
C112 0.043(2) 0.036(2) 0.036(2) 0.0118(19) 0.0040(18) 0.0066(18)
C113 0.048(3) 0.054(3) 0.035(2) 0.011(2) 0.001(2) 0.012(2)
C124 0.047(3) 0.080(4) 0.057(3) 0.040(3) 0.013(2) 0.033(3)
C123 0.040(2) 0.064(3) 0.054(3) 0.032(3) 0.016(2) 0.021(2)
C126 0.041(2) 0.041(2) 0.042(2) 0.017(2) 0.0041(19) 0.0038(19)
C125 0.052(3) 0.049(3) 0.054(3) 0.030(3) 0.012(2) 0.008(2)

loop_
_atom_type_symbol
_atom_type_description
_atom_type_scat_dispersion_real
_atom_type_scat_dispersion_imag
_atom_type_scat_source
C C 0.0033 0.0016 'International Tables Vol C Tables 4.2.6.8 and 6.1.1.4'
H H 0.0000 0.0000 'International Tables Vol C Tables 4.2.6.8 and 6.1.1.4'
Cl Cl 0.1484 0.1585 'International Tables Vol C Tables 4.2.6.8 and 6.1.1.4'
N N 0.0061 0.0033 'International Tables Vol C Tables 4.2.6.8 and 6.1.1.4'

loop_
_geom_angle_atom_site_label_1
_geom_angle_atom_site_label_2
_geom_angle_atom_site_label_3
_geom_angle
C117 N101 H101 116.6
C117 N101 C110 126.88(17)
C110 N101 H101 116.6
C17 N1 H1 116.7
C17 N1 C10 126.52(17)
C10 N1 H1 116.7
C9 C8 C11 120.56(18)
C7 C8 C9 118.36(19)
C7 C8 C11 121.05(19)
N1 C17 C18 118.70(18)
N1 C17 C22 122.74(18)
C22 C17 C18 118.4(2)
N101 C117 C122 122.72(18)
N101 C117 C118 118.94(18)
C122 C117 C118 118.19(19)
C106 C101 C110 118.24(17)
C102 C101 C110 122.94(18)
C102 C101 C106 118.82(18)
N101 C110 C101 117.89(17)
C109 C110 N101 121.76(18)
C109 C110 C101 120.31(18)
C107 C108 C111 121.37(18)
C107 C108 C109 118.23(18)
C109 C108 C111 120.37(18)
C108 C107 H107 119.1
C108 C107 C106 121.75(19)
C106 C107 H107 119.1
N1 C10 C1 117.62(18)
C9 C10 N1 122.12(18)
C9 C10 C1 120.19(19)
C6 C1 C10 118.24(18)
C6 C1 C2 118.69(18)
C2 C1 C10 123.07(19)
C116 C111 C108 121.1(3)
C116 C111 C112 118.5(3)
C112 C111 C108 120.3(2)
C123 C111 C108 123.2(3)
C123 C111 C126 116.0(3)
C126 C111 C108 120.7(2)
C7 C6 C1 119.56(18)
C5 C6 C1 118.77(19)
C5 C6 C7 121.7(2)
C110 C109 C108 121.93(18)
C110 C109 H109 119.0
C108 C109 H109 119.0
C8 C9 H9 119.0
C10 C9 C8 122.08(19)
C10 C9 H9 119.0
C8 C7 C6 121.6(2)
C8 C7 H7 119.2
C6 C7 H7 119.2
C119 C120 Cl10 119.60(16)
C119 C120 C121 120.6(2)
C121 C120 Cl10 119.80(16)
C117 C122 H122 119.7
C121 C122 C117 120.67(19)
C121 C122 H122 119.7
C16 C11 C8 121.7(3)
C16 C11 C12 118.9(3)
C12 C11 C8 119.5(2)
C12A C11 C8 121.9(2)
C12A C11 C16A 117.2(3)
C16A C11 C8 120.8(2)
C17 C18 H18 119.6
C19 C18 C17 120.71(19)
C19 C18 H18 119.6
C19 C20 Cl1 119.74(16)
C21 C20 Cl1 119.77(17)
C21 C20 C19 120.5(2)
C17 C22 H22 119.4
C21 C22 C17 121.2(2)
C21 C22 H22 119.4
C18 C19 C20 119.80(19)
C18 C19 H19 120.1
C20 C19 H19 120.1
C20 C21 H21 120.3
C22 C21 C20 119.5(2)
C22 C21 H21 120.3
C120 C119 H119 120.1
C120 C119 C118 119.88(19)
C118 C119 H119 120.1
C120 C121 H121 120.0
C122 C121 C120 120.0(2)
C122 C121 H121 120.0
C107 C106 C101 119.54(18)
C107 C106 C105 121.56(19)
C105 C106 C101 118.89(19)
C117 C118 H118 119.7
C119 C118 C117 120.69(19)
C119 C118 H118 119.7
C101 C102 H102 119.7
C103 C102 C101 120.6(2)
C103 C102 H102 119.7
C1 C2 H2 119.9
C3 C2 C1 120.3(2)
C3 C2 H2 119.9
C106 C105 H105 119.6
C104 C105 C106 120.8(2)
C104 C105 H105 119.6
C6 C5 H5 119.5
C4 C5 C6 121.1(2)
C4 C5 H5 119.5
C2 C3 H3 119.5
C2 C3 C4 121.0(2)
C4 C3 H3 119.5
C102 C103 H103 119.8
C102 C103 C104 120.5(2)
C104 C103 H103 119.8
C5 C4 C3 120.2(2)
C5 C4 H4 119.9
C3 C4 H4 119.9
C105 C104 C103 120.4(2)
C105 C104 H104 119.8
C103 C104 H104 119.8
C115 C114 H114 120.1
C115 C114 C113 119.9(3)
C113 C114 H114 120.1
C124 C114 H11A 119.5
C124 C114 C125 120.9(3)
C125 C114 H11A 119.5
C15 C14 H14 120.6
C15 C14 C13 118.8(3)
C13 C14 H14 120.6
C13A C14 H14A 120.1
C13A C14 C15A 119.8(3)
C15A C14 H14A 120.1
C11 C16 H16 118.6
C11 C16 C15 122.8(4)
C15 C16 H16 118.6
C14 C15 C16 121.1(4)
C14 C15 H15 119.5
C16 C15 H15 119.5
C14 C13 H13 120.3
C12 C13 C14 119.3(4)
C12 C13 H13 120.3
C11 C12 H12 120.5
C13 C12 C11 119.1(4)
C13 C12 H12 120.5
C14 C13A H13A 119.5
C14 C13A C12A 120.9(4)
C12A C13A H13A 119.5
C11 C12A C13A 121.2(4)
C11 C12A H12A 119.4
C13A C12A H12A 119.4
C11 C16A H16A 119.5
C15A C16A C11 120.9(4)
C15A C16A H16A 119.5
C14 C15A H15A 120.2
C16A C15A C14 119.7(4)
C16A C15A H15A 120.2
C111 C116 H116 119.3
C111 C116 C115 121.4(4)
C115 C116 H116 119.3
C114 C115 C116 121.9(4)
C114 C115 H115 119.0
C116 C115 H115 119.0
C111 C112 H112 119.9
C113 C112 C111 120.1(4)
C113 C112 H112 119.9
C114 C113 H113 120.9
C112 C113 C114 118.1(4)
C112 C113 H113 120.9
C114 C124 H124 120.3
C114 C124 C123 119.5(4)
C123 C124 H124 120.3
C111 C123 C124 122.8(4)
C111 C123 H123 118.6
C124 C123 H123 118.6
C111 C126 H126 119.2
C125 C126 C111 121.5(4)
C125 C126 H126 119.2
C114 C125 H125 120.5
C126 C125 C114 119.0(4)
C126 C125 H125 120.5

loop_
_geom_bond_atom_site_label_1
_geom_bond_atom_site_label_2
_geom_bond_distance
Cl1 C20 1.742(2)
Cl10 C120 1.750(2)
N101 H101 0.8800
N101 C117 1.388(3)
N101 C110 1.411(3)
N1 H1 0.8800
N1 C17 1.390(3)
N1 C10 1.408(3)
C8 C9 1.415(3)
C8 C7 1.380(3)
C8 C11 1.490(3)
C17 C18 1.399(3)
C17 C22 1.394(3)
C117 C122 1.401(3)
C117 C118 1.402(3)
C101 C110 1.430(3)
C101 C106 1.422(3)
C101 C102 1.414(3)
C110 C109 1.372(3)
C108 C107 1.379(3)
C108 C111 1.486(3)
C108 C109 1.419(3)
C107 H107 0.9500
C107 C106 1.417(3)
C10 C1 1.433(3)
C10 C9 1.370(3)
C1 C6 1.420(3)
C1 C2 1.425(3)
C111 C116 1.360(5)
C111 C112 1.424(5)
C111 C123 1.375(5)
C111 C126 1.427(5)
C6 C7 1.419(3)
C6 C5 1.417(3)
C109 H109 0.9500
C9 H9 0.9500
C7 H7 0.9500
C120 C119 1.375(3)
C120 C121 1.381(3)
C122 H122 0.9500
C122 C121 1.377(3)
C11 C16 1.337(5)
C11 C12 1.416(5)
C11 C12A 1.368(5)
C11 C16A 1.428(5)
C18 H18 0.9500
C18 C19 1.379(3)
C20 C19 1.386(3)
C20 C21 1.385(3)
C22 H22 0.9500
C22 C21 1.381(3)
C19 H19 0.9500
C21 H21 0.9500
C119 H119 0.9500
C119 C118 1.381(3)
C121 H121 0.9500
C106 C105 1.418(3)
C118 H118 0.9500
C102 H102 0.9500
C102 C103 1.369(3)
C2 H2 0.9500
C2 C3 1.368(3)
C105 H105 0.9500
C105 C104 1.362(3)
C5 H5 0.9500
C5 C4 1.366(3)
C3 H3 0.9500
C3 C4 1.395(3)
C103 H103 0.9500
C103 C104 1.405(3)
C4 H4 0.9500
C104 H104 0.9500
C114 H114 0.9500
C114 H11A 0.9500
C114 C115 1.334(5)
C114 C113 1.434(5)
C114 C124 1.344(6)
C114 C125 1.398(5)
C14 H14 0.9500
C14 H14A 0.9500
C14 C15 1.336(5)
C14 C13 1.440(5)
C14 C13A 1.347(5)
C14 C15A 1.394(5)
C16 H16 0.9500
C16 C15 1.381(6)
C15 H15 0.9500
C13 H13 0.9500
C13 C12 1.400(6)
C12 H12 0.9500
C13A H13A 0.9500
C13A C12A 1.393(6)
C12A H12A 0.9500
C16A H16A 0.9500
C16A C15A 1.370(6)
C15A H15A 0.9500
C116 H116 0.9500
C116 C115 1.381(6)
C115 H115 0.9500
C112 H112 0.9500
C112 C113 1.404(6)
C113 H113 0.9500
C124 H124 0.9500
C124 C123 1.388(6)
C123 H123 0.9500
C126 H126 0.9500
C126 C125 1.372(6)
C125 H125 0.9500
